data_7133020
loop_
_publ_author_name
'Arya, Yogita'
'Ansari, Toufik'
'Bera, Sudip Kumar'
'Panda, Sanjib'
'Indra, Arindam'
'Lahiri, Goutam Kumar'

_publ_section_title
;
 Superior electrocatalytic hydrogen evolution activity of a triply bridged
 diruthenium(II) complex on a carbon cloth support.
;
_journal_issue 47
_journal_name_full 'Chemical communications (Cambridge, England)'
_journal_page_first 6011
_journal_page_last 6014
_journal_paper_doi 10.1039/d4cc01173b
_journal_volume 60
_journal_year 2024
_chemical_formula_moiety 'C62 H47 Cl N6 O2 P2 Ru2, 2(Cl O4)'
_chemical_formula_sum 'C62 H47 Cl3 N6 O10 P2 Ru2'
_chemical_formula_weight 1406.48
_space_group_crystal_system monoclinic
_space_group_IT_number 14
_space_group_name_Hall '-P 2ybc'
_space_group_name_H-M_alt 'P 1 21/c 1'
_atom_sites_solution_hydrogens mixed
_atom_sites_solution_primary dual
_audit_creation_date 2023-12-29
_audit_creation_method
;
Olex2 1.3-ac4
(compiled 2019.04.23 svn.r3594 for Rigaku Oxford Diffraction, GUI svn.r5739)
;
_audit_update_record
;
2024-01-02 deposited with the CCDC.	2024-05-06 downloaded from the CCDC.
;
_cell_angle_alpha 90
_cell_angle_beta 107.604(3)
_cell_angle_gamma 90
_cell_formula_units_Z 4
_cell_length_a 19.7908(5)
_cell_length_b 15.1911(4)
_cell_length_c 23.1446(8)
_cell_measurement_reflns_used 6522
_cell_measurement_temperature 150.00(10)
_cell_measurement_theta_max 19.6720
_cell_measurement_theta_min 1.6390
_cell_volume 6632.4(4)
_computing_cell_refinement 'CrysAlisPro 1.171.41.93a (Rigaku OD, 2020)'
_computing_data_collection 'CrysAlisPro 1.171.41.93a (Rigaku OD, 2020)'
_computing_data_reduction 'CrysAlisPro 1.171.41.93a (Rigaku OD, 2020)'
_computing_molecular_graphics 'Olex2 (Dolomanov et al., 2009)'
_computing_publication_material 'Olex2 (Dolomanov et al., 2009)'
_computing_structure_refinement 'ShelXL (Sheldrick, 2015)'
_computing_structure_solution 'ShelXT (Sheldrick, 2015)'
_diffrn_ambient_environment N~2~
_diffrn_ambient_temperature 150.00(10)
_diffrn_detector 'CCD plate'
_diffrn_measured_fraction_theta_full 0.999
_diffrn_measured_fraction_theta_max 0.999
_diffrn_measurement_details
;
List of Runs (angles in degrees, time in seconds):

  # Type    Start    End  Width  t~exp~   \w     \q     \k     \f   Frames
#--------------------------------------------------------------------------
  1  \w   -101.42  30.58   0.50   10.00    --   -1.51 -59.25 164.08  264
  2  \w   -101.42  30.58   0.50   10.00    --   -1.51 -59.25  92.08  264
  3  \w   -101.42  30.58   0.50   10.00    --   -1.51 -59.25  20.08  264
  4  \f    -14.27 194.73   0.50   10.00  89.34  -1.51  31.50    --   418
;
_diffrn_measurement_device 'abstract diffractometer'
_diffrn_measurement_device_type 'Saxi-CrysAlisPro-abstract goniometer imported SAXI images'
_diffrn_measurement_method '\w and \f scans'
_diffrn_orient_matrix_type 'CrysAlisPro convention (1999,Acta A55,543-557)'
_diffrn_orient_matrix_UB_11 -0.0340339000
_diffrn_orient_matrix_UB_12 -0.0142685000
_diffrn_orient_matrix_UB_13 0.0002432000
_diffrn_orient_matrix_UB_21 0.0026084000
_diffrn_orient_matrix_UB_22 -0.0369771000
_diffrn_orient_matrix_UB_23 -0.0179058000
_diffrn_orient_matrix_UB_31 0.0157791000
_diffrn_orient_matrix_UB_32 -0.0246697000
_diffrn_orient_matrix_UB_33 0.0267141000
_diffrn_radiation_monochromator graphite
_diffrn_radiation_probe x-ray
_diffrn_radiation_type 'Mo K\a'
_diffrn_radiation_wavelength 0.71073
_diffrn_reflns_av_R_equivalents 0.1481
_diffrn_reflns_av_unetI/netI 0.0934
_diffrn_reflns_Laue_measured_fraction_full 0.999
_diffrn_reflns_Laue_measured_fraction_max 0.999
_diffrn_reflns_limit_h_max 23
_diffrn_reflns_limit_h_min -23
_diffrn_reflns_limit_k_max 17
_diffrn_reflns_limit_k_min -18
_diffrn_reflns_limit_l_max 27
_diffrn_reflns_limit_l_min -27
_diffrn_reflns_number 104037
_diffrn_reflns_point_group_measured_fraction_full 0.999
_diffrn_reflns_point_group_measured_fraction_max 0.999
_diffrn_reflns_theta_full 25.000
_diffrn_reflns_theta_max 25.000
_diffrn_reflns_theta_min 1.628
_diffrn_source 'fine-focus sealed X-ray tube'
_diffrn_source_type 'Enhance (Mo) X-ray Source'
_exptl_absorpt_coefficient_mu 0.683
_exptl_absorpt_correction_T_max 1.00000
_exptl_absorpt_correction_T_min 0.01764
_exptl_absorpt_correction_type multi-scan
_exptl_absorpt_process_details
;
CrysAlisPro 1.171.41.93a (Rigaku Oxford Diffraction, 2020)
Empirical absorption correction using spherical harmonics,
implemented in SCALE3 ABSPACK scaling algorithm.
;
_exptl_crystal_colour 'metallic yellowish yellow'
_exptl_crystal_colour_lustre metallic
_exptl_crystal_colour_modifier yellowish
_exptl_crystal_colour_primary yellow
_exptl_crystal_density_diffrn 1.409
_exptl_crystal_description needle
_exptl_crystal_F_000 2840
_exptl_crystal_size_max 0.35
_exptl_crystal_size_mid 0.32
_exptl_crystal_size_min 0.28
_refine_diff_density_max 0.687
_refine_diff_density_min -0.689
_refine_diff_density_rms 0.089
_refine_ls_extinction_method none
_refine_ls_goodness_of_fit_ref 1.028
_refine_ls_hydrogen_treatment mixed
_refine_ls_matrix_type full
_refine_ls_number_parameters 788
_refine_ls_number_reflns 11661
_refine_ls_number_restraints 26
_refine_ls_restrained_S_all 1.045
_refine_ls_R_factor_all 0.1132
_refine_ls_R_factor_gt 0.0583
_refine_ls_shift/su_max 0.001
_refine_ls_shift/su_mean 0.000
_refine_ls_structure_factor_coef Fsqd
_refine_ls_weighting_details 'w=1/[\s^2^(Fo^2^)+(0.0683P)^2^] where P=(Fo^2^+2Fc^2^)/3'
_refine_ls_weighting_scheme calc
_refine_ls_wR_factor_gt 0.1281
_refine_ls_wR_factor_ref 0.1515
_reflns_Friedel_coverage 0.000
_reflns_number_gt 6875
_reflns_number_total 11661
_reflns_threshold_expression 'I > 2\s(I)'
_cod_data_source_file d4cc01173b2.cif
_cod_data_source_block '[1](ClO4)2'
_cod_depositor_comments 'Adding full bibliography for 7133020--7133023.cif.'
_cod_original_cell_volume 6632.4(3)
_cod_database_code 7133020
_shelx_shelxl_version_number 2018/3
_shelx_space_group_comment
;
The symmetry employed for this shelxl refinement is uniquely defined
by the following loop, which should always be used as a source of
symmetry information in preference to the above space-group names.
They are only intended as comments.
;
_shelx_estimated_absorpt_t_max 0.832
_shelx_estimated_absorpt_t_min 0.796
_reflns_odcompleteness_completeness 88.20
_reflns_odcompleteness_iscentric 1
_reflns_odcompleteness_theta 28.75
_olex2_refinement_description
;
1. Fixed Uiso
 At 1.2 times of:
  All C(H) groups
2. Restrained distances
 C48-C53
 1.45 with sigma of 0.02
 C53-C48
 1.45 with sigma of 0.02
3. Uiso/Uaniso restraints and constraints
Uanis(C52) \\sim Ueq: with sigma of 0.01 and sigma for terminal atoms of 0.001
Uanis(Cl3) \\sim Ueq: with sigma of 0.005 and sigma for terminal atoms of 0.005
Uanis(O12) \\sim Ueq: with sigma of 0.005 and sigma for terminal atoms of 0.005
Uanis(O10) \\sim Ueq: with sigma of 0.01 and sigma for terminal atoms of 0.001
4. Others
 Fixed Sof: O8(0.5) O10(0.5) O9(0.5) O12(0.5)
5.a Aromatic/amide H refined with riding coordinates:
 C21(H21), C24(H24), C23(H23), C22(H22), C1(H1), C62(H62), C30(H30), C10(H10),
 C47(H47), C26(H26), C7(H7), C43(H43), C38(H38), C39(H39), C18(H18), C55(H55),
 C59(H59), C2(H2), C27(H27), C4(H4), C41(H41), C3(H3), C46(H46), C40(H40),
 C9(H9), C28(H28), C45(H45), C36(H36), C29(H29), C15(H15), C58(H58), C57(H57),
 C32(H32), C16(H16), C17(H17), C8(H8), C56(H56), C44(H44), C34(H34), C49(H49),
 C50(H50), C33(H33), C51(H51), C35(H35), C52(H52), C53(H53)
;
_smtbx_masks_void_probe_radius 1.2
_smtbx_masks_void_truncation_radius 1.2
_olex2_submission_special_instructions 'No special instructions were received'
_oxdiff_exptl_absorpt_empirical_details
;
Empirical correction (ABSPACK) includes:
- Absorption correction using spherical harmonics
- Frame scaling
;
_oxdiff_exptl_absorpt_empirical_full_max 34.567
_oxdiff_exptl_absorpt_empirical_full_min 0.539

loop_
_space_group_symop_operation_xyz
'x, y, z'
'-x, y+1/2, -z+1/2'
'-x, -y, -z'
'x, -y-1/2, z-1/2'

loop_
_atom_site_label
_atom_site_type_symbol
_atom_site_fract_x
_atom_site_fract_y
_atom_site_fract_z
_atom_site_U_iso_or_equiv
_atom_site_adp_type
_atom_site_occupancy
_atom_site_site_symmetry_order
_atom_site_calc_flag
_atom_site_refinement_flags_posn
_atom_site_refinement_flags_adp
_atom_site_refinement_flags_occupancy
_atom_site_disorder_assembly
_atom_site_disorder_group
Ru1 Ru 0.74808(2) 0.50427(3) 0.68711(2) 0.04145(15) Uani 1 1 d . . . . .
Ru2 Ru 0.81425(2) 0.37801(3) 0.63019(2) 0.04234(15) Uani 1 1 d . . . . .
P1 P 0.75211(7) 0.47378(10) 0.78417(7) 0.0465(4) Uani 1 1 d . . . . .
Cl1 Cl 0.74416(7) 0.49975(10) 0.58097(7) 0.0582(4) Uani 1 1 d . . . . .
P2 P 0.82651(8) 0.30886(11) 0.54431(7) 0.0529(4) Uani 1 1 d . . . . .
Cl2 Cl 0.44144(11) 0.44091(13) 0.70786(11) 0.0865(6) Uani 1 1 d . . . . .
Cl3 Cl 1.13946(12) 0.37749(17) 0.76649(15) 0.1116(8) Uani 1 1 d . U . . .
N4 N 0.7336(2) 0.2922(3) 0.63936(19) 0.0427(11) Uani 1 1 d . . . . .
N2 N 0.6457(2) 0.4473(3) 0.64646(19) 0.0400(11) Uani 1 1 d . . . . .
N5 N 0.8706(2) 0.2782(3) 0.68411(19) 0.0411(11) Uani 1 1 d . . . . .
N1 N 0.6781(2) 0.6128(3) 0.6762(2) 0.0486(12) Uani 1 1 d . . . . .
N3 N 0.5348(2) 0.4694(3) 0.5938(2) 0.0490(12) Uani 1 1 d . . . . .
N6 N 0.7049(2) 0.1613(3) 0.6653(2) 0.0509(12) Uani 1 1 d . . . . .
O1 O 0.8842(2) 0.6012(3) 0.7332(2) 0.0755(14) Uani 1 1 d . . . . .
O2 O 0.9409(2) 0.4876(3) 0.6360(2) 0.0821(15) Uani 1 1 d . . . . .
C6 C 0.5940(3) 0.5067(4) 0.6321(2) 0.0428(13) Uani 1 1 d . . . . .
C21 C 0.8675(3) 0.1369(4) 0.7291(3) 0.0549(16) Uani 1 1 d . . . . .
H21 H 0.841186 0.087569 0.735451 0.066 Uiso 1 1 calc R . . . .
C12 C 0.6211(3) 0.3714(4) 0.6185(2) 0.0422(13) Uani 1 1 d . . . . .
C13 C 0.6626(3) 0.2923(4) 0.6300(2) 0.0433(14) Uani 1 1 d . . . . .
C20 C 0.8344(3) 0.2067(4) 0.6924(2) 0.0471(14) Uani 1 1 d . . . . .
O6 O 0.4630(3) 0.3743(3) 0.6731(2) 0.0921(16) Uani 1 1 d . . . . .
C19 C 0.7592(3) 0.2145(4) 0.6637(3) 0.0502(15) Uani 1 1 d . . . . .
C11 C 0.5509(3) 0.3838(4) 0.5836(2) 0.0457(14) Uani 1 1 d . . . . .
C24 C 0.9406(3) 0.2802(4) 0.7117(2) 0.0482(15) Uani 1 1 d . . . . .
H24 H 0.966669 0.330177 0.705985 0.058 Uiso 1 1 calc R . . . .
C25 C 0.8384(3) 0.4538(4) 0.8389(3) 0.0492(15) Uani 1 1 d . . . . .
C23 C 0.9761(3) 0.2134(4) 0.7479(3) 0.0579(17) Uani 1 1 d . . . . .
H23 H 1.025778 0.217311 0.767038 0.069 Uiso 1 1 calc R . . . .
C37 C 0.7063(3) 0.3719(4) 0.7905(3) 0.0526(15) Uani 1 1 d . . . . .
C22 C 0.9396(3) 0.1417(4) 0.7559(3) 0.0640(18) Uani 1 1 d . . . . .
H22 H 0.963886 0.094300 0.780137 0.077 Uiso 1 1 calc R . . . .
O3 O 0.4745(4) 0.5204(4) 0.7029(3) 0.126(2) Uani 1 1 d . . . . .
C1 C 0.6973(3) 0.6936(4) 0.6939(3) 0.0631(18) Uani 1 1 d . . . . .
H1 H 0.746494 0.706639 0.707824 0.076 Uiso 1 1 calc R . . . .
C62 C 0.7444(3) 0.2979(4) 0.8154(3) 0.0657(18) Uani 1 1 d . . . . .
H62 H 0.794692 0.300726 0.830235 0.079 Uiso 1 1 calc R . . . .
C42 C 0.8977(3) 0.2301(5) 0.5662(3) 0.0596(17) Uani 1 1 d . . . . .
C5 C 0.6072(3) 0.5952(4) 0.6530(2) 0.0466(14) Uani 1 1 d . . . . .
C30 C 0.8482(3) 0.4670(4) 0.8999(3) 0.0579(17) Uani 1 1 d . . . . .
H30 H 0.811708 0.493473 0.912791 0.069 Uiso 1 1 calc R . . . .
C61 C 0.8313(3) 0.5655(4) 0.7157(3) 0.0539(16) Uani 1 1 d . . . . .
C31 C 0.7171(3) 0.5636(4) 0.8183(3) 0.0571(16) Uani 1 1 d . . . . .
C14 C 0.6427(3) 0.2113(4) 0.6447(3) 0.0491(15) Uani 1 1 d . . . . .
C54 C 0.7469(3) 0.2487(4) 0.5017(2) 0.0525(15) Uani 1 1 d . . . . .
C10 C 0.4999(3) 0.3304(4) 0.5435(3) 0.0604(17) Uani 1 1 d . . . . .
H10 H 0.510529 0.271329 0.535838 0.073 Uiso 1 1 calc R . . . .
C47 C 0.9663(3) 0.2590(5) 0.5722(3) 0.076(2) Uani 1 1 d . . . . .
H47 H 0.974082 0.316443 0.559288 0.091 Uiso 1 1 calc R . . . .
C26 C 0.8932(3) 0.4154(4) 0.8215(3) 0.0621(17) Uani 1 1 d . . . . .
H26 H 0.887738 0.406776 0.779681 0.075 Uiso 1 1 calc R . . . .
C7 C 0.4676(3) 0.5034(4) 0.5656(3) 0.0635(18) Uani 1 1 d . . . . .
H7 H 0.455956 0.562028 0.573138 0.076 Uiso 1 1 calc R . . . .
C43 C 0.8886(4) 0.1465(5) 0.5862(3) 0.0676(19) Uani 1 1 d . . . . .
H43 H 0.842240 0.126057 0.582954 0.081 Uiso 1 1 calc R . . . .
C60 C 0.8925(3) 0.4453(4) 0.6334(3) 0.0549(16) Uani 1 1 d . . . . .
C38 C 0.6329(3) 0.3648(4) 0.7679(3) 0.0574(16) Uani 1 1 d . . . . .
H38 H 0.605464 0.414092 0.748970 0.069 Uiso 1 1 calc R . . . .
C39 C 0.5998(4) 0.2867(5) 0.7729(3) 0.071(2) Uani 1 1 d . . . . .
H39 H 0.549542 0.283307 0.758367 0.086 Uiso 1 1 calc R . . . .
C18 C 0.7028(3) 0.0751(4) 0.6822(3) 0.0694(19) Uani 1 1 d . . . . .
H18 H 0.744890 0.040737 0.693712 0.083 Uiso 1 1 calc R . . . .
C55 C 0.7490(3) 0.1709(5) 0.4734(3) 0.0705(19) Uani 1 1 d . . . . .
H55 H 0.793369 0.143396 0.477762 0.085 Uiso 1 1 calc R . . . .
C59 C 0.6829(3) 0.2896(4) 0.4944(3) 0.0634(18) Uani 1 1 d . . . . .
H59 H 0.680702 0.344487 0.513482 0.076 Uiso 1 1 calc R . . . .
C2 C 0.6504(4) 0.7601(4) 0.6935(3) 0.077(2) Uani 1 1 d . . . . .
H2 H 0.666629 0.817891 0.706107 0.093 Uiso 1 1 calc R . . . .
C27 C 0.9553(3) 0.3896(5) 0.8641(3) 0.073(2) Uani 1 1 d . . . . .
H27 H 0.992348 0.363258 0.851947 0.087 Uiso 1 1 calc R . . . .
C4 C 0.5577(3) 0.6589(4) 0.6539(3) 0.0599(17) Uani 1 1 d . . . . .
H4 H 0.508594 0.645221 0.640259 0.072 Uiso 1 1 calc R . . . .
C41 C 0.7104(4) 0.2198(5) 0.8190(3) 0.082(2) Uani 1 1 d . . . . .
H41 H 0.737530 0.169363 0.835978 0.099 Uiso 1 1 calc R . . . .
O4 O 0.4645(4) 0.4180(4) 0.7708(3) 0.133(2) Uani 1 1 d . . . . .
C3 C 0.5794(4) 0.7408(5) 0.6742(3) 0.072(2) Uani 1 1 d . . . . .
H3 H 0.545573 0.784670 0.675224 0.087 Uiso 1 1 calc R . . . .
C46 C 1.0234(4) 0.2031(7) 0.5972(4) 0.089(3) Uani 1 1 d . . . . .
H46 H 1.070241 0.222402 0.601260 0.107 Uiso 1 1 calc R . . . .
C40 C 0.6378(4) 0.2139(5) 0.7984(3) 0.080(2) Uani 1 1 d . . . . .
H40 H 0.614445 0.160373 0.801771 0.096 Uiso 1 1 calc R . . . .
C9 C 0.4350(3) 0.3652(5) 0.5160(3) 0.070(2) Uani 1 1 d . . . . .
H9 H 0.399767 0.330356 0.488564 0.083 Uiso 1 1 calc R . . . .
C28 C 0.9627(4) 0.4026(5) 0.9239(4) 0.077(2) Uani 1 1 d . . . . .
H28 H 1.005007 0.383822 0.953410 0.093 Uiso 1 1 calc R . . . .
C48 C 0.8475(3) 0.3727(5) 0.4862(3) 0.0653(18) Uani 1 1 d D . . . .
C45 C 1.0124(5) 0.1217(7) 0.6158(4) 0.093(3) Uani 1 1 d . . . . .
H45 H 1.051817 0.084125 0.632704 0.112 Uiso 1 1 calc R . . . .
C36 C 0.6510(4) 0.5665(5) 0.8253(3) 0.081(2) Uani 1 1 d . . . . .
H36 H 0.621500 0.515807 0.816603 0.097 Uiso 1 1 calc R . . . .
C29 C 0.9108(4) 0.4418(5) 0.9424(3) 0.071(2) Uani 1 1 d . . . . .
H29 H 0.917677 0.451870 0.984333 0.085 Uiso 1 1 calc R . . . .
C15 C 0.5785(3) 0.1723(4) 0.6462(3) 0.0631(18) Uani 1 1 d . . . . .
H15 H 0.535567 0.204778 0.633142 0.076 Uiso 1 1 calc R . . . .
C58 C 0.6216(3) 0.2495(5) 0.4588(3) 0.075(2) Uani 1 1 d . . . . .
H58 H 0.577208 0.277727 0.453149 0.091 Uiso 1 1 calc R . . . .
C57 C 0.6235(4) 0.1704(6) 0.4316(3) 0.078(2) Uani 1 1 d . . . . .
H57 H 0.580842 0.143006 0.408336 0.094 Uiso 1 1 calc R . . . .
C32 C 0.7591(4) 0.6385(5) 0.8322(3) 0.075(2) Uani 1 1 d . . . . .
H32 H 0.805184 0.637795 0.827508 0.090 Uiso 1 1 calc R . . . .
C16 C 0.5781(4) 0.0890(5) 0.6661(4) 0.081(2) Uani 1 1 d . . . . .
H16 H 0.535365 0.063638 0.669057 0.097 Uiso 1 1 calc R . . . .
C17 C 0.6409(4) 0.0400(5) 0.6824(4) 0.087(2) Uani 1 1 d . . . . .
H17 H 0.639506 -0.019863 0.693932 0.105 Uiso 1 1 calc R . . . .
C8 C 0.4199(3) 0.4511(6) 0.5276(3) 0.077(2) Uani 1 1 d . . . . .
H8 H 0.373957 0.473888 0.507833 0.093 Uiso 1 1 calc R . . . .
C56 C 0.6868(4) 0.1310(5) 0.4381(3) 0.082(2) Uani 1 1 d . . . . .
H56 H 0.688794 0.076449 0.418618 0.099 Uiso 1 1 calc R . . . .
C44 C 0.9462(5) 0.0927(5) 0.6108(3) 0.085(2) Uani 1 1 d . . . . .
H44 H 0.939402 0.035192 0.624273 0.102 Uiso 1 1 calc R . . . .
C34 C 0.6664(5) 0.7150(7) 0.8580(4) 0.105(3) Uani 1 1 d . . . . .
H34 H 0.648232 0.766823 0.870813 0.126 Uiso 1 1 calc R . . . .
C49 C 0.8740(4) 0.3308(6) 0.4451(3) 0.090(2) Uani 1 1 d . . . . .
H49 H 0.882410 0.269177 0.448644 0.108 Uiso 1 1 calc R . . . .
C50 C 0.8883(5) 0.3761(8) 0.3993(4) 0.111(3) Uani 1 1 d . . . . .
H50 H 0.905679 0.345017 0.371073 0.133 Uiso 1 1 calc R . . . .
O5 O 0.3703(3) 0.4515(6) 0.6888(4) 0.196(4) Uani 1 1 d . . . . .
C33 C 0.7349(5) 0.7136(5) 0.8526(4) 0.094(2) Uani 1 1 d . . . . .
H33 H 0.764429 0.764110 0.862926 0.112 Uiso 1 1 calc R . . . .
C51 C 0.8788(7) 0.4612(9) 0.3931(5) 0.144(4) Uani 1 1 d . . . . .
H51 H 0.890060 0.491531 0.361331 0.173 Uiso 1 1 calc R . . . .
C35 C 0.6271(5) 0.6420(7) 0.8446(4) 0.108(3) Uani 1 1 d . . . . .
H35 H 0.580759 0.642560 0.848773 0.130 Uiso 1 1 calc R . . . .
C52 C 0.8529(6) 0.5055(8) 0.4322(5) 0.157(4) Uani 1 1 d . U . . .
H52 H 0.843950 0.566914 0.426839 0.189 Uiso 1 1 calc R . . . .
C53 C 0.8387(6) 0.4611(6) 0.4814(4) 0.131(4) Uani 1 1 d D . . . .
H53 H 0.823320 0.492909 0.510436 0.158 Uiso 1 1 calc R . . . .
O11 O 1.1969(4) 0.4160(5) 0.7685(6) 0.239(6) Uani 1 1 d . . . . .
O8 O 1.1206(16) 0.332(2) 0.8103(7) 0.292(18) Uani 0.5 1 d . . P A 1
O10 O 1.1387(10) 0.3054(14) 0.7252(10) 0.195(7) Uani 0.5 1 d . U P A 1
O7 O 1.0819(4) 0.4172(6) 0.7373(7) 0.268(7) Uani 1 1 d . . . . .
O9 O 1.1466(16) 0.4287(14) 0.8258(12) 0.251(11) Uani 0.5 1 d . . P A 2
O12 O 1.1439(6) 0.2924(8) 0.7819(7) 0.097(4) Uani 0.5 1 d . U P A 2
H H 0.798(3) 0.414(3) 0.701(2) 0.058(15) Uiso 1 1 d . . . . .

loop_
_atom_site_aniso_label
_atom_site_aniso_U_11
_atom_site_aniso_U_22
_atom_site_aniso_U_33
_atom_site_aniso_U_23
_atom_site_aniso_U_13
_atom_site_aniso_U_12
Ru1 0.0297(3) 0.0431(3) 0.0485(3) 0.0007(2) 0.0072(2) 0.0004(2)
Ru2 0.0304(3) 0.0473(3) 0.0477(3) 0.0020(2) 0.0094(2) 0.0021(2)
P1 0.0357(8) 0.0513(10) 0.0496(9) 0.0001(7) 0.0085(7) 0.0002(7)
Cl1 0.0444(9) 0.0664(11) 0.0602(10) 0.0053(8) 0.0104(7) 0.0048(8)
P2 0.0416(9) 0.0666(11) 0.0507(10) 0.0003(8) 0.0142(7) 0.0058(8)
Cl2 0.0804(14) 0.0706(14) 0.1270(19) 0.0080(13) 0.0592(13) 0.0034(11)
Cl3 0.0758(15) 0.0788(16) 0.173(2) 0.0228(18) 0.0260(15) -0.0045(13)
N4 0.031(3) 0.051(3) 0.045(3) 0.004(2) 0.009(2) 0.001(2)
N2 0.031(2) 0.041(3) 0.044(3) 0.000(2) 0.007(2) 0.001(2)
N5 0.031(3) 0.041(3) 0.049(3) 0.001(2) 0.010(2) 0.001(2)
N1 0.045(3) 0.039(3) 0.063(3) 0.007(2) 0.018(2) 0.005(2)
N3 0.032(3) 0.054(3) 0.056(3) 0.007(2) 0.005(2) 0.004(2)
N6 0.044(3) 0.039(3) 0.072(4) 0.004(3) 0.021(2) 0.002(2)
O1 0.047(3) 0.075(3) 0.098(4) -0.008(3) 0.012(2) -0.025(2)
O2 0.052(3) 0.083(4) 0.114(4) 0.013(3) 0.030(3) -0.017(3)
C6 0.029(3) 0.046(4) 0.051(3) 0.006(3) 0.010(3) 0.003(3)
C21 0.042(4) 0.054(4) 0.069(4) 0.014(3) 0.018(3) 0.012(3)
C12 0.028(3) 0.045(4) 0.051(4) 0.004(3) 0.007(2) -0.002(3)
C13 0.035(3) 0.046(4) 0.045(3) -0.002(3) 0.007(3) -0.009(3)
C20 0.042(3) 0.054(4) 0.046(3) -0.005(3) 0.014(3) 0.005(3)
O6 0.101(4) 0.072(3) 0.120(4) -0.008(3) 0.058(3) -0.004(3)
C19 0.039(3) 0.051(4) 0.061(4) 0.005(3) 0.015(3) 0.001(3)
C11 0.034(3) 0.053(4) 0.047(3) 0.005(3) 0.007(3) -0.004(3)
C24 0.031(3) 0.060(4) 0.051(4) -0.004(3) 0.008(3) 0.002(3)
C25 0.046(4) 0.048(4) 0.049(4) 0.005(3) 0.007(3) -0.005(3)
C23 0.043(4) 0.067(5) 0.057(4) -0.005(3) 0.006(3) 0.014(3)
C37 0.046(4) 0.057(4) 0.053(4) 0.002(3) 0.012(3) -0.002(3)
C22 0.065(5) 0.064(5) 0.065(4) 0.013(4) 0.024(4) 0.024(4)
O3 0.183(6) 0.068(4) 0.159(6) 0.003(4) 0.102(5) -0.026(4)
C1 0.056(4) 0.053(4) 0.076(5) 0.003(4) 0.013(3) -0.003(4)
C62 0.057(4) 0.064(5) 0.070(5) -0.003(4) 0.010(3) -0.002(4)
C42 0.048(4) 0.081(5) 0.052(4) -0.008(4) 0.018(3) 0.015(4)
C5 0.038(3) 0.056(4) 0.046(3) 0.008(3) 0.013(3) 0.004(3)
C30 0.048(4) 0.069(4) 0.055(4) 0.001(3) 0.013(3) -0.017(3)
C61 0.047(4) 0.051(4) 0.065(4) 0.003(3) 0.019(3) 0.000(3)
C31 0.055(4) 0.066(5) 0.049(4) -0.002(3) 0.015(3) 0.004(3)
C14 0.033(3) 0.047(4) 0.068(4) -0.001(3) 0.016(3) 0.001(3)
C54 0.053(4) 0.063(4) 0.041(3) 0.001(3) 0.015(3) 0.002(3)
C10 0.038(4) 0.061(4) 0.073(5) -0.010(3) 0.003(3) -0.012(3)
C47 0.055(4) 0.086(5) 0.081(5) -0.007(4) 0.014(4) 0.013(4)
C26 0.049(4) 0.066(4) 0.061(4) -0.002(3) 0.001(3) 0.010(3)
C7 0.041(4) 0.069(5) 0.073(5) 0.014(4) 0.006(3) 0.018(3)
C43 0.079(5) 0.072(5) 0.055(4) -0.004(4) 0.024(4) 0.024(4)
C60 0.041(4) 0.061(4) 0.061(4) 0.008(3) 0.012(3) 0.003(3)
C38 0.052(4) 0.064(4) 0.056(4) -0.001(3) 0.016(3) -0.008(3)
C39 0.061(4) 0.084(6) 0.070(5) -0.004(4) 0.021(4) -0.029(4)
C18 0.056(4) 0.047(4) 0.106(6) 0.010(4) 0.025(4) 0.000(3)
C55 0.059(4) 0.086(5) 0.066(5) -0.018(4) 0.017(4) 0.010(4)
C59 0.053(4) 0.075(5) 0.055(4) -0.009(3) 0.007(3) 0.008(4)
C2 0.085(6) 0.043(4) 0.098(6) -0.005(4) 0.018(4) 0.011(4)
C27 0.052(4) 0.082(5) 0.074(5) -0.003(4) 0.005(4) 0.011(4)
C4 0.047(4) 0.059(4) 0.072(5) -0.001(4) 0.017(3) 0.015(3)
C41 0.083(6) 0.062(5) 0.095(6) 0.006(4) 0.015(4) -0.008(4)
O4 0.211(7) 0.098(4) 0.134(5) 0.032(4) 0.117(5) 0.046(5)
C3 0.059(5) 0.061(5) 0.093(5) 0.002(4) 0.017(4) 0.021(4)
C46 0.055(5) 0.125(8) 0.085(6) -0.010(6) 0.018(4) 0.019(5)
C40 0.097(6) 0.068(5) 0.076(5) 0.003(4) 0.027(5) -0.022(5)
C9 0.038(4) 0.084(6) 0.072(5) -0.007(4) -0.006(3) -0.012(4)
C28 0.047(4) 0.085(6) 0.080(6) 0.015(4) -0.009(4) -0.006(4)
C48 0.051(4) 0.093(6) 0.055(4) 0.010(4) 0.021(3) 0.002(4)
C45 0.071(6) 0.126(8) 0.071(5) -0.011(5) 0.005(4) 0.044(6)
C36 0.061(5) 0.086(6) 0.092(6) -0.018(5) 0.020(4) 0.012(4)
C29 0.068(5) 0.081(5) 0.056(4) 0.011(4) 0.006(4) -0.021(4)
C15 0.044(4) 0.061(5) 0.084(5) 0.002(4) 0.019(3) -0.006(3)
C58 0.052(4) 0.100(6) 0.069(5) -0.006(4) 0.010(4) 0.012(4)
C57 0.051(4) 0.106(6) 0.072(5) -0.018(5) 0.009(4) -0.006(4)
C32 0.074(5) 0.058(5) 0.090(5) -0.015(4) 0.019(4) 0.001(4)
C16 0.060(5) 0.062(5) 0.126(7) 0.014(5) 0.039(4) -0.013(4)
C17 0.070(5) 0.046(4) 0.147(8) 0.018(5) 0.034(5) -0.004(4)
C8 0.037(4) 0.098(6) 0.082(5) 0.017(5) -0.004(4) 0.005(4)
C56 0.078(5) 0.079(5) 0.086(6) -0.027(4) 0.020(4) 0.001(4)
C44 0.106(7) 0.087(6) 0.063(5) -0.001(4) 0.026(5) 0.038(5)
C34 0.115(8) 0.106(8) 0.088(6) -0.013(6) 0.020(6) 0.054(6)
C49 0.094(6) 0.120(7) 0.065(5) 0.006(5) 0.037(4) -0.005(5)
C50 0.117(7) 0.160(10) 0.069(6) 0.002(7) 0.049(5) -0.013(7)
O5 0.075(5) 0.250(9) 0.261(10) -0.077(8) 0.046(5) 0.020(5)
C33 0.112(7) 0.062(5) 0.097(6) -0.010(5) 0.017(5) 0.001(5)
C51 0.211(13) 0.156(11) 0.100(8) 0.014(8) 0.099(8) -0.013(10)
C35 0.075(6) 0.120(8) 0.135(8) -0.028(7) 0.040(6) 0.029(6)
C52 0.210(9) 0.147(8) 0.142(7) 0.031(6) 0.095(7) 0.022(7)
C53 0.217(12) 0.102(7) 0.115(8) 0.035(6) 0.110(8) 0.031(8)
O11 0.115(6) 0.137(7) 0.478(18) -0.062(9) 0.109(8) -0.071(5)
O8 0.49(4) 0.33(3) 0.083(11) -0.072(16) 0.125(19) -0.26(3)
O10 0.196(7) 0.195(7) 0.195(7) -0.0008(10) 0.059(2) 0.0001(10)
O7 0.117(7) 0.154(8) 0.445(19) 0.075(10) -0.046(8) 0.038(6)
O9 0.39(4) 0.140(17) 0.27(3) 0.002(18) 0.16(3) 0.08(2)
O12 0.097(5) 0.077(5) 0.115(6) 0.015(4) 0.026(4) -0.003(4)

loop_
_atom_type_symbol
_atom_type_description
_atom_type_scat_dispersion_real
_atom_type_scat_dispersion_imag
_atom_type_scat_source
C C 0.0033 0.0016 'International Tables Vol C Tables 4.2.6.8 and 6.1.1.4'
H H 0.0000 0.0000 'International Tables Vol C Tables 4.2.6.8 and 6.1.1.4'
Cl Cl 0.1484 0.1585 'International Tables Vol C Tables 4.2.6.8 and 6.1.1.4'
N N 0.0061 0.0033 'International Tables Vol C Tables 4.2.6.8 and 6.1.1.4'
O O 0.0106 0.0060 'International Tables Vol C Tables 4.2.6.8 and 6.1.1.4'
P P 0.1023 0.0942 'International Tables Vol C Tables 4.2.6.8 and 6.1.1.4'
Ru Ru -1.2594 0.8363 'International Tables Vol C Tables 4.2.6.8 and 6.1.1.4'

loop_
_geom_angle_atom_site_label_1
_geom_angle_atom_site_label_2
_geom_angle_atom_site_label_3
_geom_angle
_geom_angle_site_symmetry_1
_geom_angle_site_symmetry_3
_geom_angle_publ_flag
Ru2 Ru1 H 37.9(17) . . ?
P1 Ru1 Ru2 115.79(4) . . ?
P1 Ru1 Cl1 166.62(6) . . ?
P1 Ru1 H 78.2(17) . . ?
Cl1 Ru1 Ru2 52.81(4) . . ?
Cl1 Ru1 H 90.8(17) . . ?
N2 Ru1 Ru2 91.76(12) . . ?
N2 Ru1 P1 95.60(12) . . ?
N2 Ru1 Cl1 78.94(12) . . ?
N2 Ru1 H 100.7(17) . . ?
N1 Ru1 Ru2 147.25(13) . . ?
N1 Ru1 P1 95.91(13) . . ?
N1 Ru1 Cl1 94.66(13) . . ?
N1 Ru1 N2 76.39(17) . . ?
N1 Ru1 H 173.2(17) . . ?
C61 Ru1 Ru2 91.13(18) . . ?
C61 Ru1 P1 89.30(19) . . ?
C61 Ru1 Cl1 97.43(19) . . ?
C61 Ru1 N2 172.6(2) . . ?
C61 Ru1 N1 97.6(2) . . ?
C61 Ru1 H 85.8(17) . . ?
Ru1 Ru2 H 33.4(15) . . ?
Cl1 Ru2 Ru1 54.44(4) . . ?
Cl1 Ru2 H 87.9(15) . . ?
P2 Ru2 Ru1 151.40(4) . . ?
P2 Ru2 Cl1 97.93(6) . . ?
P2 Ru2 H 170.0(15) . . ?
N4 Ru2 Ru1 84.43(12) . . ?
N4 Ru2 Cl1 100.26(12) . . ?
N4 Ru2 P2 94.82(12) . . ?
N4 Ru2 H 76.0(15) . . ?
N5 Ru2 Ru1 116.96(12) . . ?
N5 Ru2 Cl1 171.36(12) . . ?
N5 Ru2 P2 90.45(12) . . ?
N5 Ru2 N4 76.86(17) . . ?
N5 Ru2 H 83.5(15) . . ?
C60 Ru2 Ru1 96.08(19) . . ?
C60 Ru2 Cl1 87.08(19) . . ?
C60 Ru2 P2 88.9(2) . . ?
C60 Ru2 N4 171.2(2) . . ?
C60 Ru2 N5 95.2(2) . . ?
C60 Ru2 H 99.6(15) . . ?
C25 P1 Ru1 117.9(2) . . ?
C25 P1 C37 100.8(3) . . ?
C37 P1 Ru1 112.5(2) . . ?
C31 P1 Ru1 111.9(2) . . ?
C31 P1 C25 102.9(3) . . ?
C31 P1 C37 109.8(3) . . ?
Ru2 Cl1 Ru1 72.75(5) . . ?
C42 P2 Ru2 109.6(2) . . ?
C42 P2 C54 107.0(3) . . ?
C42 P2 C48 103.3(3) . . ?
C54 P2 Ru2 112.97(19) . . ?
C48 P2 Ru2 120.1(3) . . ?
C48 P2 C54 102.8(3) . . ?
O3 Cl2 O6 109.8(3) . . ?
O3 Cl2 O4 106.3(4) . . ?
O4 Cl2 O6 110.0(3) . . ?
O5 Cl2 O6 111.0(4) . . ?
O5 Cl2 O3 109.8(5) . . ?
O5 Cl2 O4 109.9(5) . . ?
O11 Cl3 O8 130.4(12) . . ?
O11 Cl3 O10 101.7(9) . . ?
O11 Cl3 O7 116.5(7) . . ?
O11 Cl3 O9 84.0(11) . . ?
O11 Cl3 O12 116.7(7) . . ?
O8 Cl3 O10 99.0(13) . . ?
O7 Cl3 O8 103.2(16) . . ?
O7 Cl3 O10 100.2(10) . . ?
O7 Cl3 O9 93.3(10) . . ?
O7 Cl3 O12 124.8(7) . . ?
O12 Cl3 O9 105.6(10) . . ?
C13 N4 Ru2 139.3(4) . . ?
C19 N4 Ru2 112.6(3) . . ?
C19 N4 C13 108.0(4) . . ?
C6 N2 Ru1 112.9(4) . . ?
C6 N2 C12 108.9(4) . . ?
C12 N2 Ru1 135.8(3) . . ?
C20 N5 Ru2 117.7(3) . . ?
C24 N5 Ru2 124.3(4) . . ?
C24 N5 C20 117.9(5) . . ?
C1 N1 Ru1 125.0(4) . . ?
C1 N1 C5 118.0(5) . . ?
C5 N1 Ru1 116.8(4) . . ?
C6 N3 C11 107.8(4) . . ?
C6 N3 C7 131.6(5) . . ?
C11 N3 C7 120.6(5) . . ?
C19 N6 C14 106.8(5) . . ?
C19 N6 C18 132.2(5) . . ?
C18 N6 C14 121.0(5) . . ?
N2 C6 N3 109.1(5) . . ?
N2 C6 C5 120.5(5) . . ?
N3 C6 C5 130.3(5) . . ?
C20 C21 H21 121.0 . . ?
C22 C21 H21 121.0 . . ?
C22 C21 C20 117.9(6) . . ?
N2 C12 C13 121.9(4) . . ?
N2 C12 C11 108.5(5) . . ?
C11 C12 C13 129.4(5) . . ?
N4 C13 C12 122.5(5) . . ?
N4 C13 C14 108.8(5) . . ?
C14 C13 C12 127.6(5) . . ?
N5 C20 C21 121.9(5) . . ?
N5 C20 C19 112.8(5) . . ?
C21 C20 C19 125.1(6) . . ?
N4 C19 N6 109.6(5) . . ?
N4 C19 C20 118.3(5) . . ?
N6 C19 C20 131.0(6) . . ?
N3 C11 C12 105.7(5) . . ?
N3 C11 C10 120.1(5) . . ?
C12 C11 C10 134.2(6) . . ?
N5 C24 H24 118.6 . . ?
N5 C24 C23 122.8(6) . . ?
C23 C24 H24 118.6 . . ?
C30 C25 P1 120.0(5) . . ?
C30 C25 C26 118.4(5) . . ?
C26 C25 P1 121.2(5) . . ?
C24 C23 H23 120.5 . . ?
C22 C23 C24 119.0(6) . . ?
C22 C23 H23 120.5 . . ?
C62 C37 P1 120.2(5) . . ?
C62 C37 C38 118.1(6) . . ?
C38 C37 P1 121.6(5) . . ?
C21 C22 H22 119.8 . . ?
C23 C22 C21 120.4(6) . . ?
C23 C22 H22 119.8 . . ?
N1 C1 H1 118.1 . . ?
N1 C1 C2 123.8(6) . . ?
C2 C1 H1 118.1 . . ?
C37 C62 H62 119.6 . . ?
C41 C62 C37 120.7(6) . . ?
C41 C62 H62 119.6 . . ?
C47 C42 P2 118.3(6) . . ?
C43 C42 P2 122.3(5) . . ?
C43 C42 C47 118.6(6) . . ?
N1 C5 C6 112.3(5) . . ?
N1 C5 C4 120.3(6) . . ?
C4 C5 C6 127.4(5) . . ?
C25 C30 H30 119.8 . . ?
C25 C30 C29 120.4(6) . . ?
C29 C30 H30 119.8 . . ?
O1 C61 Ru1 177.8(6) . . ?
C36 C31 P1 125.4(6) . . ?
C36 C31 C32 118.3(6) . . ?
C32 C31 P1 115.8(5) . . ?
N6 C14 C15 118.0(5) . . ?
C13 C14 N6 106.5(5) . . ?
C13 C14 C15 135.5(6) . . ?
C55 C54 P2 123.2(5) . . ?
C55 C54 C59 119.7(6) . . ?
C59 C54 P2 116.9(5) . . ?
C11 C10 H10 120.8 . . ?
C9 C10 C11 118.3(6) . . ?
C9 C10 H10 120.8 . . ?
C42 C47 H47 120.2 . . ?
C46 C47 C42 119.5(8) . . ?
C46 C47 H47 120.2 . . ?
C25 C26 H26 119.5 . . ?
C27 C26 C25 121.0(6) . . ?
C27 C26 H26 119.5 . . ?
N3 C7 H7 120.9 . . ?
C8 C7 N3 118.2(6) . . ?
C8 C7 H7 120.9 . . ?
C42 C43 H43 119.7 . . ?
C44 C43 C42 120.5(7) . . ?
C44 C43 H43 119.7 . . ?
O2 C60 Ru2 179.2(6) . . ?
C37 C38 H38 119.9 . . ?
C39 C38 C37 120.2(6) . . ?
C39 C38 H38 119.9 . . ?
C38 C39 H39 119.3 . . ?
C40 C39 C38 121.3(7) . . ?
C40 C39 H39 119.3 . . ?
N6 C18 H18 120.4 . . ?
C17 C18 N6 119.3(6) . . ?
C17 C18 H18 120.4 . . ?
C54 C55 H55 119.6 . . ?
C54 C55 C56 120.7(6) . . ?
C56 C55 H55 119.6 . . ?
C54 C59 H59 120.6 . . ?
C54 C59 C58 118.9(6) . . ?
C58 C59 H59 120.6 . . ?
C1 C2 H2 121.0 . . ?
C1 C2 C3 118.0(7) . . ?
C3 C2 H2 121.0 . . ?
C26 C27 H27 120.5 . . ?
C28 C27 C26 119.0(7) . . ?
C28 C27 H27 120.5 . . ?
C5 C4 H4 120.1 . . ?
C3 C4 C5 119.8(6) . . ?
C3 C4 H4 120.1 . . ?
C62 C41 H41 119.5 . . ?
C40 C41 C62 120.9(7) . . ?
C40 C41 H41 119.5 . . ?
C2 C3 H3 120.2 . . ?
C4 C3 C2 119.7(6) . . ?
C4 C3 H3 120.2 . . ?
C47 C46 H46 119.9 . . ?
C45 C46 C47 120.3(8) . . ?
C45 C46 H46 119.9 . . ?
C39 C40 C41 118.6(7) . . ?
C39 C40 H40 120.7 . . ?
C41 C40 H40 120.7 . . ?
C10 C9 H9 119.7 . . ?
C10 C9 C8 120.5(6) . . ?
C8 C9 H9 119.7 . . ?
C27 C28 H28 119.2 . . ?
C27 C28 C29 121.5(6) . . ?
C29 C28 H28 119.2 . . ?
C49 C48 P2 119.3(6) . . ?
C53 C48 P2 122.8(6) . . ?
C53 C48 C49 117.9(7) . . ?
C46 C45 H45 119.5 . . ?
C46 C45 C44 121.1(8) . . ?
C44 C45 H45 119.5 . . ?
C31 C36 H36 119.9 . . ?
C35 C36 C31 120.3(8) . . ?
C35 C36 H36 119.9 . . ?
C30 C29 H29 120.2 . . ?
C28 C29 C30 119.7(7) . . ?
C28 C29 H29 120.2 . . ?
C14 C15 H15 120.0 . . ?
C16 C15 C14 120.1(6) . . ?
C16 C15 H15 120.0 . . ?
C59 C58 H58 119.3 . . ?
C57 C58 C59 121.4(6) . . ?
C57 C58 H58 119.3 . . ?
C58 C57 H57 120.2 . . ?
C56 C57 C58 119.6(7) . . ?
C56 C57 H57 120.2 . . ?
C31 C32 H32 119.6 . . ?
C33 C32 C31 120.8(7) . . ?
C33 C32 H32 119.6 . . ?
C15 C16 H16 120.2 . . ?
C15 C16 C17 119.7(6) . . ?
C17 C16 H16 120.2 . . ?
C18 C17 C16 121.8(7) . . ?
C18 C17 H17 119.1 . . ?
C16 C17 H17 119.1 . . ?
C7 C8 C9 122.3(6) . . ?
C7 C8 H8 118.8 . . ?
C9 C8 H8 118.8 . . ?
C55 C56 H56 120.1 . . ?
C57 C56 C55 119.7(7) . . ?
C57 C56 H56 120.1 . . ?
C43 C44 H44 120.0 . . ?
C45 C44 C43 120.0(8) . . ?
C45 C44 H44 120.0 . . ?
C33 C34 H34 120.7 . . ?
C35 C34 H34 120.7 . . ?
C35 C34 C33 118.7(8) . . ?
C48 C49 H49 119.4 . . ?
C50 C49 C48 121.2(9) . . ?
C50 C49 H49 119.4 . . ?
C49 C50 H50 119.1 . . ?
C51 C50 C49 121.7(10) . . ?
C51 C50 H50 119.1 . . ?
C32 C33 C34 119.4(8) . . ?
C32 C33 H33 120.3 . . ?
C34 C33 H33 120.3 . . ?
C50 C51 H51 120.2 . . ?
C50 C51 C52 119.5(11) . . ?
C52 C51 H51 120.2 . . ?
C36 C35 H35 118.8 . . ?
C34 C35 C36 122.5(8) . . ?
C34 C35 H35 118.8 . . ?
C51 C52 H52 119.8 . . ?
C51 C52 C53 120.5(11) . . ?
C53 C52 H52 119.8 . . ?
C48 C53 C52 119.0(9) . . ?
C48 C53 H53 120.5 . . ?
C52 C53 H53 120.5 . . ?

loop_
_geom_bond_atom_site_label_1
_geom_bond_atom_site_label_2
_geom_bond_distance
_geom_bond_site_symmetry_2
_geom_bond_publ_flag
Ru1 Ru2 2.8588(6) . ?
Ru1 P1 2.2713(16) . ?
Ru1 Cl1 2.4353(16) . ?
Ru1 N2 2.142(4) . ?
Ru1 N1 2.118(4) . ?
Ru1 C61 1.832(6) . ?
Ru1 H 1.66(5) . ?
Ru2 Cl1 2.3846(15) . ?
Ru2 P2 2.3249(16) . ?
Ru2 N4 2.121(4) . ?
Ru2 N5 2.064(4) . ?
Ru2 C60 1.839(7) . ?
Ru2 H 1.85(5) . ?
P1 C25 1.818(6) . ?
P1 C37 1.822(6) . ?
P1 C31 1.816(6) . ?
P2 C42 1.801(6) . ?
P2 C54 1.830(6) . ?
P2 C48 1.805(7) . ?
Cl2 O6 1.435(5) . ?
Cl2 O3 1.395(5) . ?
Cl2 O4 1.432(6) . ?
Cl2 O5 1.351(6) . ?
Cl3 O11 1.266(7) . ?
Cl3 O8 1.369(17) . ?
Cl3 O10 1.45(2) . ?
Cl3 O7 1.285(8) . ?
Cl3 O9 1.55(2) . ?
Cl3 O12 1.337(12) . ?
N4 C13 1.357(6) . ?
N4 C19 1.339(7) . ?
N2 C6 1.329(6) . ?
N2 C12 1.339(6) . ?
N5 C20 1.346(7) . ?
N5 C24 1.339(6) . ?
N1 C1 1.313(7) . ?
N1 C5 1.368(7) . ?
N3 C6 1.362(7) . ?
N3 C11 1.377(7) . ?
N3 C7 1.390(7) . ?
N6 C19 1.354(7) . ?
N6 C14 1.402(7) . ?
N6 C18 1.370(7) . ?
O1 C61 1.139(6) . ?
O2 C60 1.139(6) . ?
C6 C5 1.426(7) . ?
C21 H21 0.9500 . ?
C21 C20 1.392(8) . ?
C21 C22 1.374(8) . ?
C12 C13 1.434(7) . ?
C12 C11 1.393(7) . ?
C13 C14 1.365(7) . ?
C20 C19 1.439(7) . ?
C11 C10 1.405(7) . ?
C24 H24 0.9500 . ?
C24 C23 1.366(8) . ?
C25 C30 1.381(8) . ?
C25 C26 1.395(8) . ?
C23 H23 0.9500 . ?
C23 C22 1.350(8) . ?
C37 C62 1.380(8) . ?
C37 C38 1.392(7) . ?
C22 H22 0.9500 . ?
C1 H1 0.9500 . ?
C1 C2 1.369(8) . ?
C62 H62 0.9500 . ?
C62 C41 1.379(9) . ?
C42 C47 1.393(8) . ?
C42 C43 1.381(9) . ?
C5 C4 1.382(7) . ?
C30 H30 0.9500 . ?
C30 C29 1.383(8) . ?
C31 C36 1.367(8) . ?
C31 C32 1.387(9) . ?
C14 C15 1.411(7) . ?
C54 C55 1.358(8) . ?
C54 C59 1.375(8) . ?
C10 H10 0.9500 . ?
C10 C9 1.356(8) . ?
C47 H47 0.9500 . ?
C47 C46 1.391(9) . ?
C26 H26 0.9500 . ?
C26 C27 1.379(8) . ?
C7 H7 0.9500 . ?
C7 C8 1.340(9) . ?
C43 H43 0.9500 . ?
C43 C44 1.379(9) . ?
C38 H38 0.9500 . ?
C38 C39 1.378(8) . ?
C39 H39 0.9500 . ?
C39 C40 1.366(9) . ?
C18 H18 0.9500 . ?
C18 C17 1.339(8) . ?
C55 H55 0.9500 . ?
C55 C56 1.394(9) . ?
C59 H59 0.9500 . ?
C59 C58 1.385(8) . ?
C2 H2 0.9500 . ?
C2 C3 1.372(9) . ?
C27 H27 0.9500 . ?
C27 C28 1.360(9) . ?
C4 H4 0.9500 . ?
C4 C3 1.353(8) . ?
C41 H41 0.9500 . ?
C41 C40 1.373(9) . ?
C3 H3 0.9500 . ?
C46 H46 0.9500 . ?
C46 C45 1.348(11) . ?
C40 H40 0.9500 . ?
C9 H9 0.9500 . ?
C9 C8 1.384(9) . ?
C28 H28 0.9500 . ?
C28 C29 1.364(9) . ?
C48 C49 1.373(9) . ?
C48 C53 1.354(8) . ?
C45 H45 0.9500 . ?
C45 C44 1.355(10) . ?
C36 H36 0.9500 . ?
C36 C35 1.366(10) . ?
C29 H29 0.9500 . ?
C15 H15 0.9500 . ?
C15 C16 1.348(9) . ?
C58 H58 0.9500 . ?
C58 C57 1.362(9) . ?
C57 H57 0.9500 . ?
C57 C56 1.355(9) . ?
C32 H32 0.9500 . ?
C32 C33 1.376(10) . ?
C16 H16 0.9500 . ?
C16 C17 1.399(9) . ?
C17 H17 0.9500 . ?
C8 H8 0.9500 . ?
C56 H56 0.9500 . ?
C44 H44 0.9500 . ?
C34 H34 0.9500 . ?
C34 C33 1.398(11) . ?
C34 C35 1.337(11) . ?
C49 H49 0.9500 . ?
C49 C50 1.365(11) . ?
C50 H50 0.9500 . ?
C50 C51 1.308(13) . ?
C33 H33 0.9500 . ?
C51 H51 0.9500 . ?
C51 C52 1.347(13) . ?
C35 H35 0.9500 . ?
C52 H52 0.9500 . ?
C52 C53 1.423(12) . ?
C53 H53 0.9500 . ?

loop_
_geom_torsion_atom_site_label_1
_geom_torsion_atom_site_label_2
_geom_torsion_atom_site_label_3
_geom_torsion_atom_site_label_4
_geom_torsion
_geom_torsion_site_symmetry_1
_geom_torsion_site_symmetry_2
_geom_torsion_site_symmetry_3
_geom_torsion_site_symmetry_4
_geom_torsion_publ_flag
Ru1 P1 C25 C30 156.2(4) . . . . ?
Ru1 P1 C25 C26 -31.5(6) . . . . ?
Ru1 P1 C37 C62 107.3(5) . . . . ?
Ru1 P1 C37 C38 -69.4(5) . . . . ?
Ru1 P1 C31 C36 101.1(6) . . . . ?
Ru1 P1 C31 C32 -71.8(5) . . . . ?
Ru1 N2 C6 N3 165.1(3) . . . . ?
Ru1 N2 C6 C5 -10.6(6) . . . . ?
Ru1 N2 C12 C13 25.7(8) . . . . ?
Ru1 N2 C12 C11 -159.3(4) . . . . ?
Ru1 N1 C1 C2 -171.2(5) . . . . ?
Ru1 N1 C5 C6 -8.4(6) . . . . ?
Ru1 N1 C5 C4 169.0(4) . . . . ?
Ru2 P2 C42 C47 -87.5(5) . . . . ?
Ru2 P2 C42 C43 82.2(5) . . . . ?
Ru2 P2 C54 C55 -143.4(5) . . . . ?
Ru2 P2 C54 C59 42.5(5) . . . . ?
Ru2 P2 C48 C49 161.8(5) . . . . ?
Ru2 P2 C48 C53 -17.9(8) . . . . ?
Ru2 N4 C13 C12 -12.4(9) . . . . ?
Ru2 N4 C13 C14 178.7(4) . . . . ?
Ru2 N4 C19 N6 -176.7(4) . . . . ?
Ru2 N4 C19 C20 14.2(6) . . . . ?
Ru2 N5 C20 C21 -178.5(4) . . . . ?
Ru2 N5 C20 C19 -3.1(6) . . . . ?
Ru2 N5 C24 C23 179.1(4) . . . . ?
P1 C25 C30 C29 172.0(5) . . . . ?
P1 C25 C26 C27 -171.3(5) . . . . ?
P1 C37 C62 C41 -178.3(5) . . . . ?
P1 C37 C38 C39 179.4(5) . . . . ?
P1 C31 C36 C35 -171.8(6) . . . . ?
P1 C31 C32 C33 173.5(6) . . . . ?
P2 C42 C47 C46 170.9(5) . . . . ?
P2 C42 C43 C44 -170.5(5) . . . . ?
P2 C54 C55 C56 -175.5(5) . . . . ?
P2 C54 C59 C58 175.3(5) . . . . ?
P2 C48 C49 C50 177.8(6) . . . . ?
P2 C48 C53 C52 -176.5(8) . . . . ?
N4 C13 C14 N6 1.6(6) . . . . ?
N4 C13 C14 C15 178.1(7) . . . . ?
N2 C6 C5 N1 12.7(7) . . . . ?
N2 C6 C5 C4 -164.4(5) . . . . ?
N2 C12 C13 N4 -37.7(8) . . . . ?
N2 C12 C13 C14 128.9(6) . . . . ?
N2 C12 C11 N3 -1.8(6) . . . . ?
N2 C12 C11 C10 177.0(6) . . . . ?
N5 C20 C19 N4 -7.7(7) . . . . ?
N5 C20 C19 N6 -174.1(6) . . . . ?
N5 C24 C23 C22 0.6(9) . . . . ?
N1 C1 C2 C3 1.0(11) . . . . ?
N1 C5 C4 C3 4.3(9) . . . . ?
N3 C6 C5 N1 -161.9(5) . . . . ?
N3 C6 C5 C4 21.0(10) . . . . ?
N3 C11 C10 C9 -0.6(9) . . . . ?
N3 C7 C8 C9 0.5(11) . . . . ?
N6 C14 C15 C16 -0.9(9) . . . . ?
N6 C18 C17 C16 -0.4(12) . . . . ?
C6 N2 C12 C13 -173.5(5) . . . . ?
C6 N2 C12 C11 1.4(6) . . . . ?
C6 N3 C11 C12 1.5(6) . . . . ?
C6 N3 C11 C10 -177.5(5) . . . . ?
C6 N3 C7 C8 177.2(6) . . . . ?
C6 C5 C4 C3 -178.8(6) . . . . ?
C21 C20 C19 N4 167.5(5) . . . . ?
C21 C20 C19 N6 1.2(10) . . . . ?
C12 N2 C6 N3 -0.5(6) . . . . ?
C12 N2 C6 C5 -176.1(5) . . . . ?
C12 C13 C14 N6 -166.5(5) . . . . ?
C12 C13 C14 C15 10.0(11) . . . . ?
C12 C11 C10 C9 -179.2(6) . . . . ?
C13 N4 C19 N6 5.4(6) . . . . ?
C13 N4 C19 C20 -163.7(5) . . . . ?
C13 C12 C11 N3 172.7(5) . . . . ?
C13 C12 C11 C10 -8.5(11) . . . . ?
C13 C14 C15 C16 -177.1(7) . . . . ?
C20 N5 C24 C23 -0.4(8) . . . . ?
C20 C21 C22 C23 1.9(9) . . . . ?
C19 N4 C13 C12 164.5(5) . . . . ?
C19 N4 C13 C14 -4.3(6) . . . . ?
C19 N6 C14 C13 1.6(6) . . . . ?
C19 N6 C14 C15 -175.5(5) . . . . ?
C19 N6 C18 C17 176.2(7) . . . . ?
C11 N3 C6 N2 -0.7(6) . . . . ?
C11 N3 C6 C5 174.4(6) . . . . ?
C11 N3 C7 C8 -1.3(9) . . . . ?
C11 C12 C13 N4 148.5(6) . . . . ?
C11 C12 C13 C14 -44.9(9) . . . . ?
C11 C10 C9 C8 -0.2(10) . . . . ?
C24 N5 C20 C21 0.9(8) . . . . ?
C24 N5 C20 C19 176.3(5) . . . . ?
C24 C23 C22 C21 -1.4(9) . . . . ?
C25 P1 C37 C62 -19.2(6) . . . . ?
C25 P1 C37 C38 164.1(5) . . . . ?
C25 P1 C31 C36 -131.4(6) . . . . ?
C25 P1 C31 C32 55.8(6) . . . . ?
C25 C30 C29 C28 -1.0(10) . . . . ?
C25 C26 C27 C28 -0.3(10) . . . . ?
C37 P1 C25 C30 -80.9(5) . . . . ?
C37 P1 C25 C26 91.3(5) . . . . ?
C37 P1 C31 C36 -24.7(7) . . . . ?
C37 P1 C31 C32 162.5(5) . . . . ?
C37 C62 C41 C40 -0.5(11) . . . . ?
C37 C38 C39 C40 -1.8(10) . . . . ?
C22 C21 C20 N5 -1.7(9) . . . . ?
C22 C21 C20 C19 -176.5(6) . . . . ?
C1 N1 C5 C6 176.4(5) . . . . ?
C1 N1 C5 C4 -6.2(8) . . . . ?
C1 C2 C3 C4 -3.0(11) . . . . ?
C62 C37 C38 C39 2.7(9) . . . . ?
C62 C41 C40 C39 1.4(11) . . . . ?
C42 P2 C54 C55 -22.7(6) . . . . ?
C42 P2 C54 C59 163.1(5) . . . . ?
C42 P2 C48 C49 39.5(6) . . . . ?
C42 P2 C48 C53 -140.1(8) . . . . ?
C42 C47 C46 C45 -0.3(11) . . . . ?
C42 C43 C44 C45 0.3(10) . . . . ?
C5 N1 C1 C2 3.6(9) . . . . ?
C5 C4 C3 C2 0.4(10) . . . . ?
C30 C25 C26 C27 1.1(9) . . . . ?
C31 P1 C25 C30 32.5(6) . . . . ?
C31 P1 C25 C26 -155.2(5) . . . . ?
C31 P1 C37 C62 -127.3(5) . . . . ?
C31 P1 C37 C38 56.0(6) . . . . ?
C31 C36 C35 C34 -0.6(14) . . . . ?
C31 C32 C33 C34 -1.6(12) . . . . ?
C14 N6 C19 N4 -4.3(6) . . . . ?
C14 N6 C19 C20 162.9(6) . . . . ?
C14 N6 C18 C17 -3.9(10) . . . . ?
C14 C15 C16 C17 -3.2(11) . . . . ?
C54 P2 C42 C47 149.7(5) . . . . ?
C54 P2 C42 C43 -40.6(6) . . . . ?
C54 P2 C48 C49 -71.7(6) . . . . ?
C54 P2 C48 C53 108.6(8) . . . . ?
C54 C55 C56 C57 0.3(11) . . . . ?
C54 C59 C58 C57 0.7(11) . . . . ?
C10 C9 C8 C7 0.3(12) . . . . ?
C47 C42 C43 C44 -0.8(9) . . . . ?
C47 C46 C45 C44 -0.2(13) . . . . ?
C26 C25 C30 C29 -0.5(9) . . . . ?
C26 C27 C28 C29 -1.3(11) . . . . ?
C7 N3 C6 N2 -179.3(5) . . . . ?
C7 N3 C6 C5 -4.2(10) . . . . ?
C7 N3 C11 C12 -179.7(5) . . . . ?
C7 N3 C11 C10 1.3(8) . . . . ?
C43 C42 C47 C46 0.8(10) . . . . ?
C38 C37 C62 C41 -1.5(10) . . . . ?
C38 C39 C40 C41 -0.2(11) . . . . ?
C18 N6 C19 N4 175.6(6) . . . . ?
C18 N6 C19 C20 -17.2(11) . . . . ?
C18 N6 C14 C13 -178.3(5) . . . . ?
C18 N6 C14 C15 4.5(8) . . . . ?
C55 C54 C59 C58 0.9(10) . . . . ?
C59 C54 C55 C56 -1.5(10) . . . . ?
C59 C58 C57 C56 -1.9(12) . . . . ?
C27 C28 C29 C30 1.9(11) . . . . ?
C46 C45 C44 C43 0.2(12) . . . . ?
C48 P2 C42 C47 41.5(6) . . . . ?
C48 P2 C42 C43 -148.7(5) . . . . ?
C48 P2 C54 C55 85.7(6) . . . . ?
C48 P2 C54 C59 -88.4(5) . . . . ?
C48 C49 C50 C51 1.2(16) . . . . ?
C36 C31 C32 C33 0.2(11) . . . . ?
C15 C16 C17 C18 4.0(13) . . . . ?
C58 C57 C56 C55 1.3(12) . . . . ?
C32 C31 C36 C35 0.9(11) . . . . ?
C49 C48 C53 C52 3.8(15) . . . . ?
C49 C50 C51 C52 -1(2) . . . . ?
C50 C51 C52 C53 3(2) . . . . ?
C33 C34 C35 C36 -0.8(15) . . . . ?
C51 C52 C53 C48 -4.0(19) . . . . ?
C35 C34 C33 C32 1.9(13) . . . . ?
C53 C48 C49 C50 -2.5(12) . . . . ?

loop_
_smtbx_masks_void_nr
_smtbx_masks_void_average_x
_smtbx_masks_void_average_y
_smtbx_masks_void_average_z
_smtbx_masks_void_volume
_smtbx_masks_void_count_electrons
_smtbx_masks_void_content
1 -0.068 -0.068 0.000 668.2 159.9 '2 chloroform,6 water'
2 0.461 0.039 0.500 668.2 159.9 '2 chloroform,6 water'
